data_4079584
loop_
_publ_author_name
'Peryshkov, Dmitry V.'
'Schrock, Richard R.'

_publ_section_title
;
 Synthesis of Tungsten Oxo Alkylidene Complexes
;
_journal_issue 20
_journal_name_full Organometallics
_journal_page_first 7278
_journal_paper_doi 10.1021/om3008579
_journal_volume 31
_journal_year 2012
_chemical_formula_sum 'C39 H58 O3 Si W'
_chemical_formula_weight 786.79
_chemical_name_systematic
;
 ?
;
_space_group_IT_number 2
_symmetry_cell_setting triclinic
_symmetry_space_group_name_Hall '-P 1'
_symmetry_space_group_name_H-M 'P -1'
_atom_sites_solution_hydrogens geom
_atom_sites_solution_primary direct
_atom_sites_solution_secondary difmap
_audit_creation_method SHELXL-97
_cell_angle_alpha 91.207(2)
_cell_angle_beta 92.359(2)
_cell_angle_gamma 99.810(2)
_cell_formula_units_Z 2
_cell_length_a 9.3385(10)
_cell_length_b 12.9036(14)
_cell_length_c 15.7140(18)
_cell_measurement_reflns_used 9669
_cell_measurement_temperature 100(2)
_cell_measurement_theta_max 30.42
_cell_measurement_theta_min 2.50
_cell_volume 1863.5(4)
_computing_cell_refinement 'SAINT 7.46A (Bruker-AXS, 2010)'
_computing_data_collection 'APEX2 v2010.7.0 (Bruker-AXS, 2010)'
_computing_data_reduction 'SAINT 7.46A (Bruker-AXS, 2010)'
_computing_molecular_graphics 'Bruker SHELXTL'
_computing_publication_material 'Bruker SHELXTL'
_computing_structure_refinement 'SHELXL-97 (Sheldrick, 2008)'
_computing_structure_solution 'SHELXS-97 (Sheldrick, 2008)'
_diffrn_ambient_temperature 100(2)
_diffrn_detector_area_resol_mean 8.3
_diffrn_measured_fraction_theta_full 0.992
_diffrn_measured_fraction_theta_max 0.992
_diffrn_measurement_device_type 'Bruker Smart APEX2 CCD'
_diffrn_measurement_method '\f and \w scans'
_diffrn_radiation_monochromator graphite
_diffrn_radiation_source 'fine-focus sealed tube'
_diffrn_radiation_type MoK\a
_diffrn_radiation_wavelength 0.71073
_diffrn_reflns_av_R_equivalents 0.0611
_diffrn_reflns_av_sigmaI/netI 0.0382
_diffrn_reflns_limit_h_max 13
_diffrn_reflns_limit_h_min -13
_diffrn_reflns_limit_k_max 18
_diffrn_reflns_limit_k_min -18
_diffrn_reflns_limit_l_max 22
_diffrn_reflns_limit_l_min -22
_diffrn_reflns_number 82344
_diffrn_reflns_theta_full 30.52
_diffrn_reflns_theta_max 30.52
_diffrn_reflns_theta_min 1.30
_exptl_absorpt_coefficient_mu 3.165
_exptl_absorpt_correction_T_max 0.8578
_exptl_absorpt_correction_T_min 0.7026
_exptl_absorpt_correction_type multi-scan
_exptl_absorpt_process_details 'SADABS (Sheldrick, 2009)'
_exptl_crystal_colour yellow
_exptl_crystal_density_diffrn 1.402
_exptl_crystal_density_meas ?
_exptl_crystal_density_method 'not measured'
_exptl_crystal_description block
_exptl_crystal_F_000 808
_exptl_crystal_size_max 0.12
_exptl_crystal_size_mid 0.12
_exptl_crystal_size_min 0.05
_refine_diff_density_max 0.775
_refine_diff_density_min -0.795
_refine_diff_density_rms 0.108
_refine_ls_extinction_method none
_refine_ls_goodness_of_fit_ref 1.028
_refine_ls_hydrogen_treatment mixed
_refine_ls_matrix_type full
_refine_ls_number_parameters 489
_refine_ls_number_reflns 11320
_refine_ls_number_restraints 288
_refine_ls_restrained_S_all 1.031
_refine_ls_R_factor_all 0.0338
_refine_ls_R_factor_gt 0.0255
_refine_ls_shift/su_max 0.002
_refine_ls_shift/su_mean 0.000
_refine_ls_structure_factor_coef Fsqd
_refine_ls_weighting_details 'calc w=1/[\s^2^(Fo^2^)+(0.0177P)^2^+1.7130P] where P=(Fo^2^+2Fc^2^)/3'
_refine_ls_weighting_scheme calc
_refine_ls_wR_factor_gt 0.0506
_refine_ls_wR_factor_ref 0.0531
_reflns_number_gt 9955
_reflns_number_total 11320
_reflns_threshold_expression >2sigma(I)
_cod_data_source_file om3008579_si_002.cif
_cod_data_source_block mo_x8_12002
_cod_depositor_comments
;
The following automatic conversions were performed:

'_symmetry_cell_setting' value 'Triclinic' changed to 'triclinic'
according to /home/saulius/struct/CIF-dictionaries/cif_core.dic
dictionary named 'cif_core.dic' version 2.4.2 from 2011-04-26.

Automatic conversion script
Id: cif_fix_values 1891 2012-01-12 08:04:46Z andrius 

The following automatic conversions were performed:

'_exptl_crystal_density_meas' value 'not measured' was changed to '?'
- the value is perceived as not measured.

Automatic conversion script
Id: cif_fix_values 3008 2015-01-20 13:52:24Z robertas 
;
_cod_original_sg_symbol_H-M P-1
_cod_database_code 4079584

loop_
_symmetry_equiv_pos_as_xyz
'x, y, z'
'-x, -y, -z'

loop_
_atom_site_label
_atom_site_type_symbol
_atom_site_fract_x
_atom_site_fract_y
_atom_site_fract_z
_atom_site_U_iso_or_equiv
_atom_site_adp_type
_atom_site_occupancy
_atom_site_symmetry_multiplicity
_atom_site_calc_flag
_atom_site_refinement_flags
_atom_site_disorder_assembly
_atom_site_disorder_group
W1 W 0.614344(10) 0.688590(7) 0.723615(8) 0.01307(3) Uani 0.9687(6) 1 d PDU A 1
W1A W 0.6216(3) 0.6962(2) 0.7802(3) 0.0190(12) Uani 0.0313(6) 1 d PDU A 2
O1 O 0.55196(19) 0.66576(14) 0.62130(11) 0.0219(4) Uani 0.9687(6) 1 d PDU A 1
O1A O 0.576(6) 0.689(4) 0.6740(10) 0.023(9) Uani 0.0313(6) 1 d PDU A 2
O2 O 0.79069(17) 0.63883(12) 0.74864(10) 0.0155(3) Uani 1 1 d . . .
O3 O 0.65986(17) 0.83199(12) 0.75426(11) 0.0197(3) Uani 1 1 d . . .
C1 C 0.5129(3) 0.5430(2) 0.77911(18) 0.0266(5) Uani 1 1 d DU . .
H1A H 0.550(3) 0.546(2) 0.8374(12) 0.032 Uiso 1 1 d D . .
H1B H 0.532(3) 0.4851(18) 0.7462(17) 0.032 Uiso 1 1 d D . .
C2 C 0.3593(3) 0.5690(2) 0.77385(18) 0.0280(6) Uani 1 1 d DU A .
H2A H 0.293(3) 0.544(2) 0.8189(15) 0.034 Uiso 1 1 d D . .
H2B H 0.316(3) 0.550(2) 0.7178(13) 0.034 Uiso 1 1 d D . .
C3 C 0.4068(3) 0.6878(2) 0.78072(17) 0.0240(5) Uani 1 1 d DU . .
H3A H 0.432(3) 0.712(2) 0.8401(12) 0.029 Uiso 1 1 d D . .
H3B H 0.345(3) 0.731(2) 0.7491(16) 0.029 Uiso 1 1 d D . .
C4 C 0.8602(2) 0.55439(17) 0.76026(14) 0.0146(4) Uani 1 1 d . A .
C5 C 0.8984(2) 0.50262(17) 0.68752(14) 0.0154(4) Uani 1 1 d . . .
C6 C 0.9682(3) 0.41625(18) 0.69904(15) 0.0191(5) Uani 1 1 d . A .
H6 H 0.9923 0.3785 0.6507 0.023 Uiso 1 1 calc R . .
C7 C 1.0030(3) 0.38459(18) 0.78034(15) 0.0194(5) Uani 1 1 d . . .
H7 H 1.0511 0.3259 0.7872 0.023 Uiso 1 1 calc R A .
C8 C 0.9673(2) 0.43878(18) 0.85119(14) 0.0172(4) Uani 1 1 d . A .
H8 H 0.9926 0.4173 0.9065 0.021 Uiso 1 1 calc R . .
C9 C 0.8949(2) 0.52455(17) 0.84292(14) 0.0144(4) Uani 1 1 d . . .
C10 C 0.8537(2) 0.58191(18) 0.91872(14) 0.0156(4) Uani 1 1 d . A .
C11 C 0.9179(3) 0.68761(18) 0.93575(14) 0.0179(4) Uani 1 1 d . . .
C12 C 0.8686(3) 0.7424(2) 1.00294(15) 0.0229(5) Uani 1 1 d . A .
H12 H 0.9120 0.8136 1.0148 0.028 Uiso 1 1 calc R . .
C13 C 0.7573(3) 0.6954(2) 1.05302(15) 0.0253(5) Uani 1 1 d . . .
C14 C 0.7017(3) 0.5902(2) 1.03789(15) 0.0236(5) Uani 1 1 d . A .
H14 H 0.6286 0.5568 1.0733 0.028 Uiso 1 1 calc R . .
C15 C 0.7488(2) 0.53097(19) 0.97251(14) 0.0188(5) Uani 1 1 d . . .
C16 C 1.0397(3) 0.74144(19) 0.88358(16) 0.0225(5) Uani 1 1 d . A .
H16A H 0.9991 0.7632 0.8297 0.034 Uiso 1 1 calc R . .
H16B H 1.1066 0.6926 0.8719 0.034 Uiso 1 1 calc R . .
H16C H 1.0924 0.8035 0.9153 0.034 Uiso 1 1 calc R . .
C17 C 0.7002(3) 0.7586(3) 1.12229(17) 0.0374(7) Uani 1 1 d . A .
H17A H 0.6198 0.7905 1.0986 0.056 Uiso 1 1 calc R . .
H17B H 0.7785 0.8141 1.1447 0.056 Uiso 1 1 calc R . .
H17C H 0.6655 0.7121 1.1684 0.056 Uiso 1 1 calc R . .
C18 C 0.6884(3) 0.4153(2) 0.96268(17) 0.0257(5) Uani 1 1 d . A .
H18A H 0.7622 0.3746 0.9826 0.039 Uiso 1 1 calc R . .
H18B H 0.6617 0.3974 0.9025 0.039 Uiso 1 1 calc R . .
H18C H 0.6021 0.3986 0.9965 0.039 Uiso 1 1 calc R . .
C19 C 0.8637(2) 0.54182(17) 0.60168(14) 0.0155(4) Uani 1 1 d . A .
C20 C 0.7476(2) 0.48792(18) 0.54940(14) 0.0177(4) Uani 1 1 d . . .
C21 C 0.7065(3) 0.53437(19) 0.47478(14) 0.0186(4) Uani 1 1 d . A .
H21 H 0.6283 0.4980 0.4393 0.022 Uiso 1 1 calc R . .
C22 C 0.7776(3) 0.63276(18) 0.45117(14) 0.0177(4) Uani 1 1 d . . .
C23 C 0.8979(3) 0.68143(18) 0.50098(14) 0.0185(4) Uani 1 1 d . A .
H23 H 0.9504 0.7467 0.4838 0.022 Uiso 1 1 calc R . .
C24 C 0.9434(2) 0.63737(18) 0.57509(14) 0.0173(4) Uani 1 1 d . . .
C25 C 0.6682(3) 0.38182(19) 0.57240(16) 0.0253(5) Uani 1 1 d . A .
H25A H 0.5802 0.3629 0.5353 0.038 Uiso 1 1 calc R . .
H25B H 0.6410 0.3840 0.6319 0.038 Uiso 1 1 calc R . .
H25C H 0.7313 0.3292 0.5650 0.038 Uiso 1 1 calc R . .
C26 C 0.7259(3) 0.6850(2) 0.37332(16) 0.0238(5) Uani 1 1 d . A .
H26A H 0.6389 0.7144 0.3863 0.036 Uiso 1 1 calc R . .
H26B H 0.7024 0.6329 0.3263 0.036 Uiso 1 1 calc R . .
H26C H 0.8028 0.7416 0.3568 0.036 Uiso 1 1 calc R . .
C27 C 1.0802(3) 0.6897(2) 0.62415(15) 0.0226(5) Uani 1 1 d . A .
H27A H 1.1193 0.7558 0.5973 0.034 Uiso 1 1 calc R . .
H27B H 1.1525 0.6429 0.6239 0.034 Uiso 1 1 calc R . .
H27C H 1.0573 0.7044 0.6830 0.034 Uiso 1 1 calc R . .
Si1 Si 0.6731(9) 0.9619(10) 0.7520(5) 0.0199(6) Uani 0.479(8) 1 d PDU A 1
C28 C 0.8245(11) 1.0019(8) 0.6746(6) 0.0272(12) Uani 0.479(8) 1 d PDU A 1
C29 C 0.8897(11) 1.1208(7) 0.6841(6) 0.0373(14) Uani 0.479(8) 1 d PDU A 1
H29A H 0.9665 1.1382 0.6435 0.056 Uiso 0.479(8) 1 calc PR A 1
H29B H 0.9307 1.1367 0.7423 0.056 Uiso 0.479(8) 1 calc PR A 1
H29C H 0.8130 1.1625 0.6725 0.056 Uiso 0.479(8) 1 calc PR A 1
C30 C 0.7691(14) 0.9798(9) 0.5817(6) 0.0391(16) Uani 0.479(8) 1 d PDU A 1
H30A H 0.7023 1.0280 0.5662 0.059 Uiso 0.479(8) 1 calc PR A 1
H30B H 0.7179 0.9070 0.5751 0.059 Uiso 0.479(8) 1 calc PR A 1
H30C H 0.8517 0.9903 0.5445 0.059 Uiso 0.479(8) 1 calc PR A 1
C31 C 0.9493(14) 0.9393(10) 0.6916(9) 0.0304(15) Uani 0.479(8) 1 d PDU A 1
H31A H 0.9118 0.8639 0.6842 0.046 Uiso 0.479(8) 1 calc PR A 1
H31B H 0.9897 0.9545 0.7499 0.046 Uiso 0.479(8) 1 calc PR A 1
H31C H 1.0258 0.9599 0.6513 0.046 Uiso 0.479(8) 1 calc PR A 1
C32 C 0.4862(9) 0.9934(7) 0.7170(5) 0.0244(11) Uani 0.479(8) 1 d PDU A 1
C33 C 0.3775(11) 0.9757(8) 0.7870(6) 0.0346(12) Uani 0.479(8) 1 d PDU A 1
H33A H 0.4073 1.0279 0.8334 0.052 Uiso 0.479(8) 1 calc PR A 1
H33B H 0.3743 0.9049 0.8090 0.052 Uiso 0.479(8) 1 calc PR A 1
H33C H 0.2808 0.9830 0.7638 0.052 Uiso 0.479(8) 1 calc PR A 1
C34 C 0.4194(12) 0.9228(9) 0.6393(6) 0.0291(13) Uani 0.479(8) 1 d PDU A 1
H34A H 0.4051 0.8488 0.6552 0.044 Uiso 0.479(8) 1 calc PR A 1
H34B H 0.4853 0.9334 0.5922 0.044 Uiso 0.479(8) 1 calc PR A 1
H34C H 0.3254 0.9415 0.6216 0.044 Uiso 0.479(8) 1 calc PR A 1
C35 C 0.5002(10) 1.1094(6) 0.6897(6) 0.0414(14) Uani 0.479(8) 1 d PDU A 1
H35A H 0.4038 1.1244 0.6727 0.062 Uiso 0.479(8) 1 calc PR A 1
H35B H 0.5640 1.1208 0.6416 0.062 Uiso 0.479(8) 1 calc PR A 1
H35C H 0.5417 1.1564 0.7377 0.062 Uiso 0.479(8) 1 calc PR A 1
C36 C 0.7235(12) 1.0105(8) 0.8688(6) 0.0266(12) Uani 0.479(8) 1 d PDU A 1
C37 C 0.7066(13) 1.1264(7) 0.8854(6) 0.0404(15) Uani 0.479(8) 1 d PDU A 1
H37A H 0.6037 1.1327 0.8787 0.061 Uiso 0.479(8) 1 calc PR A 1
H37B H 0.7625 1.1712 0.8445 0.061 Uiso 0.479(8) 1 calc PR A 1
H37C H 0.7430 1.1486 0.9435 0.061 Uiso 0.479(8) 1 calc PR A 1
C38 C 0.6295(16) 0.9385(10) 0.9292(8) 0.0406(13) Uani 0.479(8) 1 d PDU A 1
H38A H 0.6402 0.8653 0.9179 0.061 Uiso 0.479(8) 1 calc PR A 1
H38B H 0.5273 0.9457 0.9198 0.061 Uiso 0.479(8) 1 calc PR A 1
H38C H 0.6612 0.9587 0.9884 0.061 Uiso 0.479(8) 1 calc PR A 1
C39 C 0.8798(12) 1.0008(13) 0.8929(8) 0.0318(15) Uani 0.479(8) 1 d PDU A 1
H39A H 0.8988 1.0154 0.9542 0.048 Uiso 0.479(8) 1 calc PR A 1
H39B H 0.9460 1.0514 0.8611 0.048 Uiso 0.479(8) 1 calc PR A 1
H39C H 0.8955 0.9293 0.8790 0.048 Uiso 0.479(8) 1 calc PR A 1
Si1A Si 0.6835(8) 0.9615(9) 0.7386(4) 0.0199(6) Uani 0.521(8) 1 d PDU A 4
C28A C 0.8371(10) 0.9892(8) 0.6600(6) 0.0272(12) Uani 0.521(8) 1 d PDU A 4
C29A C 0.9089(10) 1.1061(7) 0.6600(6) 0.0373(14) Uani 0.521(8) 1 d PDU A 4
H29D H 0.9513 1.1279 0.7170 0.056 Uiso 0.521(8) 1 calc PR A 4
H29E H 0.8355 1.1490 0.6444 0.056 Uiso 0.521(8) 1 calc PR A 4
H29F H 0.9856 1.1155 0.6188 0.056 Uiso 0.521(8) 1 calc PR A 4
C30A C 0.7831(12) 0.9556(8) 0.5686(6) 0.0391(16) Uani 0.521(8) 1 d PDU A 4
H30D H 0.8662 0.9614 0.5318 0.059 Uiso 0.521(8) 1 calc PR A 4
H30E H 0.7162 1.0013 0.5480 0.059 Uiso 0.521(8) 1 calc PR A 4
H30F H 0.7324 0.8825 0.5674 0.059 Uiso 0.521(8) 1 calc PR A 4
C31A C 0.9550(13) 0.9226(9) 0.6786(8) 0.0304(15) Uani 0.521(8) 1 d PDU A 4
H31D H 0.9111 0.8479 0.6764 0.046 Uiso 0.521(8) 1 calc PR A 4
H31E H 1.0003 0.9416 0.7354 0.046 Uiso 0.521(8) 1 calc PR A 4
H31F H 1.0291 0.9355 0.6358 0.046 Uiso 0.521(8) 1 calc PR A 4
C32A C 0.5036(8) 0.9939(6) 0.6918(5) 0.0244(11) Uani 0.521(8) 1 d PDU A 4
C33A C 0.3876(10) 0.9888(7) 0.7591(5) 0.0346(12) Uani 0.521(8) 1 d PDU A 4
H33D H 0.4223 1.0403 0.8052 0.052 Uiso 0.521(8) 1 calc PR A 4
H33E H 0.3693 0.9180 0.7821 0.052 Uiso 0.521(8) 1 calc PR A 4
H33F H 0.2973 1.0048 0.7326 0.052 Uiso 0.521(8) 1 calc PR A 4
C34A C 0.4375(11) 0.9157(9) 0.6187(5) 0.0291(13) Uani 0.521(8) 1 d PDU A 4
H34D H 0.4295 0.8435 0.6384 0.044 Uiso 0.521(8) 1 calc PR A 4
H34E H 0.5005 0.9247 0.5701 0.044 Uiso 0.521(8) 1 calc PR A 4
H34F H 0.3407 0.9295 0.6012 0.044 Uiso 0.521(8) 1 calc PR A 4
C35A C 0.5230(10) 1.1059(6) 0.6552(6) 0.0414(14) Uani 0.521(8) 1 d PDU A 4
H35D H 0.4291 1.1192 0.6318 0.062 Uiso 0.521(8) 1 calc PR A 4
H35E H 0.5928 1.1112 0.6099 0.062 Uiso 0.521(8) 1 calc PR A 4
H35F H 0.5593 1.1580 0.7007 0.062 Uiso 0.521(8) 1 calc PR A 4
C36A C 0.7391(11) 1.0203(8) 0.8513(5) 0.0266(12) Uani 0.521(8) 1 d PDU A 4
C37A C 0.7272(12) 1.1383(7) 0.8604(6) 0.0404(15) Uani 0.521(8) 1 d PDU A 4
H37D H 0.6250 1.1464 0.8532 0.061 Uiso 0.521(8) 1 calc PR A 4
H37E H 0.7835 1.1777 0.8166 0.061 Uiso 0.521(8) 1 calc PR A 4
H37F H 0.7657 1.1655 0.9169 0.061 Uiso 0.521(8) 1 calc PR A 4
C38A C 0.6443(15) 0.9593(9) 0.9179(7) 0.0406(13) Uani 0.521(8) 1 d PDU A 4
H38D H 0.6523 0.8846 0.9137 0.061 Uiso 0.521(8) 1 calc PR A 4
H38E H 0.5426 0.9671 0.9072 0.061 Uiso 0.521(8) 1 calc PR A 4
H38F H 0.6776 0.9872 0.9751 0.061 Uiso 0.521(8) 1 calc PR A 4
C39A C 0.8961(11) 1.0089(12) 0.8764(7) 0.0318(15) Uani 0.521(8) 1 d PDU A 4
H39D H 0.9156 1.0261 0.9372 0.048 Uiso 0.521(8) 1 calc PR A 4
H39E H 0.9635 1.0570 0.8432 0.048 Uiso 0.521(8) 1 calc PR A 4
H39F H 0.9095 0.9364 0.8647 0.048 Uiso 0.521(8) 1 calc PR A 4

loop_
_atom_site_aniso_label
_atom_site_aniso_U_11
_atom_site_aniso_U_22
_atom_site_aniso_U_33
_atom_site_aniso_U_23
_atom_site_aniso_U_13
_atom_site_aniso_U_12
W1 0.01378(4) 0.01158(4) 0.01386(7) 0.00096(3) -0.00138(3) 0.00262(3)
W1A 0.0172(16) 0.0150(16) 0.026(3) 0.0032(12) -0.0007(12) 0.0055(11)
O1 0.0235(9) 0.0256(9) 0.0168(8) -0.0002(7) -0.0039(7) 0.0061(7)
O1A 0.027(13) 0.020(13) 0.024(9) 0.004(9) 0.003(9) 0.014(9)
O2 0.0153(7) 0.0133(7) 0.0183(8) 0.0014(6) 0.0002(6) 0.0041(6)
O3 0.0172(8) 0.0134(8) 0.0288(9) 0.0003(6) -0.0012(7) 0.0040(6)
C1 0.0246(9) 0.0240(9) 0.0307(9) 0.0058(7) -0.0019(7) 0.0026(7)
C2 0.0251(9) 0.0277(9) 0.0305(9) 0.0069(7) -0.0010(7) 0.0021(7)
C3 0.0228(8) 0.0253(9) 0.0240(8) 0.0028(7) 0.0019(7) 0.0038(7)
C4 0.0134(10) 0.0124(10) 0.0178(10) -0.0002(8) -0.0004(8) 0.0024(8)
C5 0.0149(10) 0.0153(10) 0.0160(10) 0.0001(8) -0.0006(8) 0.0031(8)
C6 0.0194(11) 0.0188(11) 0.0198(11) -0.0026(9) 0.0000(9) 0.0060(9)
C7 0.0191(11) 0.0171(11) 0.0232(11) 0.0007(9) -0.0017(9) 0.0072(9)
C8 0.0178(11) 0.0174(11) 0.0166(10) 0.0029(8) -0.0015(9) 0.0039(9)
C9 0.0137(10) 0.0135(10) 0.0161(10) 0.0011(8) -0.0005(8) 0.0023(8)
C10 0.0160(10) 0.0180(11) 0.0135(10) 0.0005(8) -0.0011(8) 0.0056(8)
C11 0.0200(11) 0.0191(11) 0.0153(10) 0.0011(8) -0.0014(9) 0.0062(9)
C12 0.0274(13) 0.0222(12) 0.0205(11) -0.0040(9) -0.0042(10) 0.0098(10)
C13 0.0272(13) 0.0377(15) 0.0153(11) -0.0011(10) -0.0002(10) 0.0182(11)
C14 0.0202(12) 0.0377(15) 0.0163(11) 0.0083(10) 0.0027(9) 0.0133(11)
C15 0.0157(10) 0.0242(12) 0.0176(10) 0.0057(9) -0.0006(9) 0.0068(9)
C16 0.0237(12) 0.0188(12) 0.0236(12) -0.0023(9) 0.0014(10) 0.0003(9)
C17 0.0423(17) 0.0530(19) 0.0235(13) -0.0064(13) 0.0029(12) 0.0273(15)
C18 0.0224(12) 0.0259(13) 0.0292(13) 0.0092(10) 0.0042(10) 0.0033(10)
C19 0.0161(10) 0.0160(10) 0.0153(10) -0.0007(8) 0.0023(8) 0.0050(8)
C20 0.0197(11) 0.0167(11) 0.0168(10) -0.0005(8) 0.0017(9) 0.0029(9)
C21 0.0179(11) 0.0214(12) 0.0162(10) -0.0010(9) -0.0003(9) 0.0023(9)
C22 0.0193(11) 0.0183(11) 0.0165(10) 0.0003(8) 0.0024(9) 0.0057(9)
C23 0.0186(11) 0.0178(11) 0.0185(11) 0.0021(8) 0.0027(9) 0.0009(9)
C24 0.0154(10) 0.0186(11) 0.0175(10) -0.0005(8) 0.0016(8) 0.0022(8)
C25 0.0295(13) 0.0195(12) 0.0238(12) 0.0025(9) -0.0052(10) -0.0034(10)
C26 0.0219(12) 0.0237(13) 0.0258(12) 0.0066(10) -0.0018(10) 0.0045(10)
C27 0.0192(11) 0.0263(13) 0.0205(11) 0.0018(9) -0.0006(9) -0.0009(10)
Si1 0.0190(8) 0.0122(3) 0.0286(17) 0.0000(13) -0.0024(10) 0.0041(6)
C28 0.0296(17) 0.021(2) 0.030(2) 0.0056(18) 0.0025(16) 0.0010(14)
C29 0.039(2) 0.028(2) 0.043(3) 0.009(2) 0.007(2) -0.0018(17)
C30 0.046(2) 0.040(3) 0.032(2) 0.009(2) 0.0026(19) 0.008(2)
C31 0.0249(14) 0.029(3) 0.038(3) 0.002(2) 0.0091(18) 0.0037(16)
C32 0.0250(17) 0.0206(13) 0.029(3) 0.003(2) -0.0006(19) 0.0076(13)
C33 0.0291(16) 0.034(2) 0.043(3) -0.004(2) 0.004(2) 0.0126(15)
C34 0.026(2) 0.0319(17) 0.030(3) 0.004(2) -0.007(2) 0.0074(16)
C35 0.043(2) 0.0306(16) 0.053(3) 0.010(2) -0.006(2) 0.0157(16)
C36 0.030(2) 0.0201(18) 0.030(3) -0.0053(19) 0.0015(19) 0.0047(15)
C37 0.047(3) 0.0288(19) 0.046(3) -0.012(2) 0.002(3) 0.0085(18)
C38 0.047(2) 0.039(3) 0.036(2) -0.008(2) 0.0115(18) 0.007(2)
C39 0.035(2) 0.029(2) 0.029(3) -0.002(2) -0.007(2) 0.0010(18)
Si1A 0.0190(8) 0.0122(3) 0.0286(17) 0.0000(13) -0.0024(10) 0.0041(6)
C28A 0.0296(17) 0.021(2) 0.030(2) 0.0056(18) 0.0025(16) 0.0010(14)
C29A 0.039(2) 0.028(2) 0.043(3) 0.009(2) 0.007(2) -0.0018(17)
C30A 0.046(2) 0.040(3) 0.032(2) 0.009(2) 0.0026(19) 0.008(2)
C31A 0.0249(14) 0.029(3) 0.038(3) 0.002(2) 0.0091(18) 0.0037(16)
C32A 0.0250(17) 0.0206(13) 0.029(3) 0.003(2) -0.0006(19) 0.0076(13)
C33A 0.0291(16) 0.034(2) 0.043(3) -0.004(2) 0.004(2) 0.0126(15)
C34A 0.026(2) 0.0319(17) 0.030(3) 0.004(2) -0.007(2) 0.0074(16)
C35A 0.043(2) 0.0306(16) 0.053(3) 0.010(2) -0.006(2) 0.0157(16)
C36A 0.030(2) 0.0201(18) 0.030(3) -0.0053(19) 0.0015(19) 0.0047(15)
C37A 0.047(3) 0.0288(19) 0.046(3) -0.012(2) 0.002(3) 0.0085(18)
C38A 0.047(2) 0.039(3) 0.036(2) -0.008(2) 0.0115(18) 0.007(2)
C39A 0.035(2) 0.029(2) 0.029(3) -0.002(2) -0.007(2) 0.0010(18)

loop_
_atom_type_symbol
_atom_type_description
_atom_type_scat_dispersion_real
_atom_type_scat_dispersion_imag
_atom_type_scat_source
C C 0.0033 0.0016 'International Tables Vol C Tables 4.2.6.8 and 6.1.1.4'
H H 0.0000 0.0000 'International Tables Vol C Tables 4.2.6.8 and 6.1.1.4'
O O 0.0106 0.0060 'International Tables Vol C Tables 4.2.6.8 and 6.1.1.4'
Si Si 0.0817 0.0704 'International Tables Vol C Tables 4.2.6.8 and 6.1.1.4'
W W -0.8490 6.8722 'International Tables Vol C Tables 4.2.6.8 and 6.1.1.4'

loop_
_geom_angle_atom_site_label_1
_geom_angle_atom_site_label_2
_geom_angle_atom_site_label_3
_geom_angle
O1 W1 O3 113.38(8)
O1 W1 O2 113.63(8)
O3 W1 O2 103.33(7)
O1 W1 C3 98.01(9)
O3 W1 C3 87.34(9)
O2 W1 C3 138.07(8)
O1 W1 C1 99.89(10)
O3 W1 C1 138.21(9)
O2 W1 C1 84.47(9)
C3 W1 C1 62.75(10)
O1A W1A O3 79.1(19)
O1A W1A O2 85.5(18)
O3 W1A O2 105.30(17)
O1A W1A C3 78.5(19)
O3 W1A C3 95.49(16)
O2 W1A C3 150.8(2)
O1A W1A C1 84.3(19)
O3 W1A C1 158.6(2)
O2 W1A C1 86.66(15)
C3 W1A C1 67.75(15)
O1A W1A H1A 110(2)
O3 W1A H1A 166.1(7)
O2 W1A H1A 86.0(8)
C3 W1A H1A 77.1(8)
C1 W1A H1A 26.2(5)
O1A W1A H3A 105(2)
O3 W1A H3A 93.4(8)
O2 W1A H3A 160.0(8)
C3 W1A H3A 27.9(5)
C1 W1A H3A 78.0(8)
H1A W1A H3A 74.5(11)
C4 O2 W1 147.99(14)
C4 O2 W1A 142.72(17)
W1 O2 W1A 26.87(12)
Si1 O3 Si1A 8.1(5)
Si1 O3 W1A 165.7(3)
Si1A O3 W1A 173.7(3)
Si1 O3 W1 161.9(3)
Si1A O3 W1 156.2(3)
W1A O3 W1 28.02(13)
C2 C1 W1A 96.54(19)
C2 C1 W1 94.98(16)
W1A C1 W1 24.09(12)
C2 C1 H1A 110.6(18)
W1A C1 H1A 83.1(18)
W1 C1 H1A 106.1(18)
C2 C1 H1B 118.5(19)
W1A C1 H1B 127.5(18)
W1 C1 H1B 109.4(18)
H1A C1 H1B 115(2)
C3 C2 C1 95.7(2)
C3 C2 H2A 111.1(18)
C1 C2 H2A 118.4(18)
C3 C2 H2B 109.3(18)
C1 C2 H2B 109.3(18)
H2A C2 H2B 112(2)
C2 C3 W1A 99.76(19)
C2 C3 W1 95.36(17)
W1A C3 W1 24.25(12)
C2 C3 H3A 111.6(17)
W1A C3 H3A 80.8(17)
W1 C3 H3A 104.6(17)
C2 C3 H3B 116.8(17)
W1A C3 H3B 128.4(17)
W1 C3 H3B 112.4(16)
H3A C3 H3B 114(2)
O2 C4 C5 117.75(19)
O2 C4 C9 120.04(19)
C5 C4 C9 122.2(2)
C6 C5 C4 117.9(2)
C6 C5 C19 122.9(2)
C4 C5 C19 119.16(19)
C7 C6 C5 121.0(2)
C7 C6 H6 119.5
C5 C6 H6 119.5
C8 C7 C6 119.9(2)
C8 C7 H7 120.1
C6 C7 H7 120.1
C7 C8 C9 121.2(2)
C7 C8 H8 119.4
C9 C8 H8 119.4
C8 C9 C4 117.7(2)
C8 C9 C10 121.5(2)
C4 C9 C10 120.72(19)
C15 C10 C11 120.1(2)
C15 C10 C9 119.9(2)
C11 C10 C9 120.03(19)
C12 C11 C10 118.9(2)
C12 C11 C16 119.9(2)
C10 C11 C16 121.2(2)
C13 C12 C11 121.6(2)
C13 C12 H12 119.2
C11 C12 H12 119.2
C14 C13 C12 118.2(2)
C14 C13 C17 121.4(2)
C12 C13 C17 120.4(3)
C13 C14 C15 122.5(2)
C13 C14 H14 118.7
C15 C14 H14 118.7
C14 C15 C10 118.3(2)
C14 C15 C18 119.5(2)
C10 C15 C18 122.2(2)
C11 C16 H16A 109.5
C11 C16 H16B 109.5
H16A C16 H16B 109.5
C11 C16 H16C 109.5
H16A C16 H16C 109.5
H16B C16 H16C 109.5
C13 C17 H17A 109.5
C13 C17 H17B 109.5
H17A C17 H17B 109.5
C13 C17 H17C 109.5
H17A C17 H17C 109.5
H17B C17 H17C 109.5
C15 C18 H18A 109.5
C15 C18 H18B 109.5
H18A C18 H18B 109.5
C15 C18 H18C 109.5
H18A C18 H18C 109.5
H18B C18 H18C 109.5
C20 C19 C24 119.8(2)
C20 C19 C5 120.9(2)
C24 C19 C5 119.2(2)
C21 C20 C19 119.1(2)
C21 C20 C25 119.8(2)
C19 C20 C25 121.1(2)
C22 C21 C20 121.5(2)
C22 C21 H21 119.2
C20 C21 H21 119.2
C23 C22 C21 118.3(2)
C23 C22 C26 120.8(2)
C21 C22 C26 120.9(2)
C24 C23 C22 121.9(2)
C24 C23 H23 119.0
C22 C23 H23 119.0
C23 C24 C19 119.1(2)
C23 C24 C27 120.0(2)
C19 C24 C27 120.9(2)
C20 C25 H25A 109.5
C20 C25 H25B 109.5
H25A C25 H25B 109.5
C20 C25 H25C 109.5
H25A C25 H25C 109.5
H25B C25 H25C 109.5
C22 C26 H26A 109.5
C22 C26 H26B 109.5
H26A C26 H26B 109.5
C22 C26 H26C 109.5
H26A C26 H26C 109.5
H26B C26 H26C 109.5
C24 C27 H27A 109.5
C24 C27 H27B 109.5
H27A C27 H27B 109.5
C24 C27 H27C 109.5
H27A C27 H27C 109.5
H27B C27 H27C 109.5
O3 Si1 C28 103.1(5)
O3 Si1 C32 108.2(6)
C28 Si1 C32 115.3(6)
O3 Si1 C36 104.8(6)
C28 Si1 C36 114.2(6)
C32 Si1 C36 110.2(5)
C30 C28 C31 107.8(8)
C30 C28 C29 107.5(8)
C31 C28 C29 107.7(8)
C30 C28 Si1 111.6(7)
C31 C28 Si1 110.1(8)
C29 C28 Si1 111.9(7)
C33 C32 C35 108.3(6)
C33 C32 C34 107.0(7)
C35 C32 C34 107.4(7)
C33 C32 Si1 112.5(6)
C35 C32 Si1 110.6(6)
C34 C32 Si1 110.8(7)
C39 C36 C38 105.6(9)
C39 C36 C37 107.8(9)
C38 C36 C37 110.0(8)
C39 C36 Si1 110.6(7)
C38 C36 Si1 109.3(8)
C37 C36 Si1 113.2(7)
O3 Si1A C32A 107.9(5)
O3 Si1A C28A 105.7(5)
C32A Si1A C28A 111.9(5)
O3 Si1A C36A 102.5(5)
C32A Si1A C36A 114.6(5)
C28A Si1A C36A 113.2(5)
C31A C28A C30A 103.5(7)
C31A C28A C29A 108.8(8)
C30A C28A C29A 108.0(7)
C31A C28A Si1A 111.3(7)
C30A C28A Si1A 111.7(6)
C29A C28A Si1A 113.1(6)
C28A C29A H29D 109.5
C28A C29A H29E 109.5
H29D C29A H29E 109.5
C28A C29A H29F 109.5
H29D C29A H29F 109.5
H29E C29A H29F 109.5
C28A C30A H30D 109.5
C28A C30A H30E 109.5
H30D C30A H30E 109.5
C28A C30A H30F 109.5
H30D C30A H30F 109.5
H30E C30A H30F 109.5
C28A C31A H31D 109.5
C28A C31A H31E 109.5
H31D C31A H31E 109.5
C28A C31A H31F 109.5
H31D C31A H31F 109.5
H31E C31A H31F 109.5
C33A C32A C34A 106.5(6)
C33A C32A C35A 107.0(6)
C34A C32A C35A 107.1(6)
C33A C32A Si1A 111.9(5)
C34A C32A Si1A 111.9(6)
C35A C32A Si1A 112.0(6)
C32A C33A H33D 109.5
C32A C33A H33E 109.5
H33D C33A H33E 109.5
C32A C33A H33F 109.5
H33D C33A H33F 109.5
H33E C33A H33F 109.5
C32A C34A H34D 109.5
C32A C34A H34E 109.5
H34D C34A H34E 109.5
C32A C34A H34F 109.5
H34D C34A H34F 109.5
H34E C34A H34F 109.5
C32A C35A H35D 109.5
C32A C35A H35E 109.5
H35D C35A H35E 109.5
C32A C35A H35F 109.5
H35D C35A H35F 109.5
H35E C35A H35F 109.5
C39A C36A C38A 105.6(8)
C39A C36A C37A 107.9(8)
C38A C36A C37A 108.5(7)
C39A C36A Si1A 110.9(7)
C38A C36A Si1A 110.4(7)
C37A C36A Si1A 113.2(6)
C36A C37A H37D 109.5
C36A C37A H37E 109.5
H37D C37A H37E 109.5
C36A C37A H37F 109.5
H37D C37A H37F 109.5
H37E C37A H37F 109.5
C36A C38A H38D 109.5
C36A C38A H38E 109.5
H38D C38A H38E 109.5
C36A C38A H38F 109.5
H38D C38A H38F 109.5
H38E C38A H38F 109.5
C36A C39A H39D 109.5
C36A C39A H39E 109.5
H39D C39A H39E 109.5
C36A C39A H39F 109.5
H39D C39A H39F 109.5
H39E C39A H39F 109.5

loop_
_geom_bond_atom_site_label_1
_geom_bond_atom_site_label_2
_geom_bond_distance
W1 O1 1.6899(17)
W1 O3 1.8746(16)
W1 O2 1.8964(15)
W1 C3 2.168(3)
W1 C1 2.173(3)
W1A O1A 1.702(10)
W1A O3 1.787(3)
W1A O2 1.932(3)
W1A C3 1.990(4)
W1A C1 2.062(4)
W1A H1A 2.17(3)
W1A H3A 2.07(3)
O2 C4 1.372(3)
O3 Si1 1.660(12)
O3 Si1A 1.672(11)
C1 C2 1.527(4)
C1 H1A 0.963(17)
C1 H1B 0.946(17)
C2 C3 1.521(4)
C2 H2A 0.985(17)
C2 H2B 0.964(17)
C3 H3A 0.984(17)
C3 H3B 0.997(17)
C4 C5 1.401(3)
C4 C9 1.403(3)
C5 C6 1.395(3)
C5 C19 1.493(3)
C6 C7 1.392(3)
C6 H6 0.9500
C7 C8 1.384(3)
C7 H7 0.9500
C8 C9 1.398(3)
C8 H8 0.9500
C9 C10 1.487(3)
C10 C15 1.407(3)
C10 C11 1.409(3)
C11 C12 1.395(3)
C11 C16 1.510(3)
C12 C13 1.393(4)
C12 H12 0.9500
C13 C14 1.380(4)
C13 C17 1.514(3)
C14 C15 1.397(3)
C14 H14 0.9500
C15 C18 1.505(3)
C16 H16A 0.9800
C16 H16B 0.9800
C16 H16C 0.9800
C17 H17A 0.9800
C17 H17B 0.9800
C17 H17C 0.9800
C18 H18A 0.9800
C18 H18B 0.9800
C18 H18C 0.9800
C19 C20 1.407(3)
C19 C24 1.408(3)
C20 C21 1.397(3)
C20 C25 1.501(3)
C21 C22 1.394(3)
C21 H21 0.9500
C22 C23 1.391(3)
C22 C26 1.510(3)
C23 C24 1.389(3)
C23 H23 0.9500
C24 C27 1.512(3)
C25 H25A 0.9800
C25 H25B 0.9800
C25 H25C 0.9800
C26 H26A 0.9800
C26 H26B 0.9800
C26 H26C 0.9800
C27 H27A 0.9800
C27 H27B 0.9800
C27 H27C 0.9800
Si1 C28 1.914(9)
Si1 C32 1.920(9)
Si1 C36 1.940(8)
C28 C30 1.533(10)
C28 C31 1.545(10)
C28 C29 1.552(10)
C29 H29A 0.9800
C29 H29B 0.9800
C29 H29C 0.9800
C30 H30A 0.9800
C30 H30B 0.9800
C30 H30C 0.9800
C31 H31A 0.9800
C31 H31B 0.9800
C31 H31C 0.9800
C32 C33 1.522(8)
C32 C35 1.551(9)
C32 C34 1.552(9)
C33 H33A 0.9800
C33 H33B 0.9800
C33 H33C 0.9800
C34 H34A 0.9800
C34 H34B 0.9800
C34 H34C 0.9800
C35 H35A 0.9800
C35 H35B 0.9800
C35 H35C 0.9800
C36 C39 1.520(10)
C36 C38 1.537(10)
C36 C37 1.548(10)
C37 H37A 0.9800
C37 H37B 0.9800
C37 H37C 0.9800
C38 H38A 0.9800
C38 H38B 0.9800
C38 H38C 0.9800
C39 H39A 0.9800
C39 H39B 0.9800
C39 H39C 0.9800
Si1A C32A 1.921(8)
Si1A C28A 1.924(8)
Si1A C36A 1.928(8)
C28A C31A 1.531(9)
C28A C30A 1.531(9)
C28A C29A 1.542(9)
C29A H29D 0.9800
C29A H29E 0.9800
C29A H29F 0.9800
C30A H30D 0.9800
C30A H30E 0.9800
C30A H30F 0.9800
C31A H31D 0.9800
C31A H31E 0.9800
C31A H31F 0.9800
C32A C33A 1.539(8)
C32A C34A 1.549(8)
C32A C35A 1.552(8)
C33A H33D 0.9800
C33A H33E 0.9800
C33A H33F 0.9800
C34A H34D 0.9800
C34A H34E 0.9800
C34A H34F 0.9800
C35A H35D 0.9800
C35A H35E 0.9800
C35A H35F 0.9800
C36A C39A 1.534(9)
C36A C38A 1.540(9)
C36A C37A 1.550(9)
C37A H37D 0.9800
C37A H37E 0.9800
C37A H37F 0.9800
C38A H38D 0.9800
C38A H38E 0.9800
C38A H38F 0.9800
C39A H39D 0.9800
C39A H39E 0.9800
C39A H39F 0.9800
